data_7038421
loop_
_publ_author_name
'Lin, Hua'
'Chen, Hong'
'Liu, Peng-Fei'
'Yu, Ju-Song'
'Zheng, Yu-Jun'
'Ali, Khan Muhammad'
'Chen, Ling'
'Wu, Li-Ming'

_publ_section_title
;
 Syntheses, structures, physical and electronic properties of quaternary
 semiconductors: Cs[RE9Cd4Se18] (RE = Tb-Tm).
;
_journal_issue 13
_journal_name_full 'Dalton transactions (Cambridge, England : 2003)'
_journal_page_first 5775
_journal_page_last 5782
_journal_paper_doi 10.1039/c6dt00193a
_journal_volume 45
_journal_year 2016
_chemical_formula_moiety 'Cd4 Cs Er9 Se18'
_chemical_formula_sum 'Cd4 Cs Er9 Se18'
_chemical_formula_weight 3509.13
_chemical_name_systematic
; 
 ? 
;
_space_group_IT_number 148
_symmetry_cell_setting trigonal
_symmetry_space_group_name_Hall '-R 3'
_symmetry_space_group_name_H-M 'R -3 :H'
_atom_sites_solution_primary direct
_atom_sites_solution_secondary difmap
_audit_creation_method SHELXL-97
_audit_update_record
;
2015-12-29 deposited with the CCDC.
2016-02-17 downloaded from the CCDC.
;
_cell_angle_alpha 90.00
_cell_angle_beta 90.00
_cell_angle_gamma 120.00
_cell_formula_units_Z 3
_cell_length_a 17.584(5)
_cell_length_b 17.584(5)
_cell_length_c 9.825(4)
_cell_measurement_reflns_used 2732
_cell_measurement_temperature 293(2)
_cell_measurement_theta_max 27.4797
_cell_measurement_theta_min 3.3850
_cell_volume 2630.9(15)
_computing_cell_refinement 'CrystalClear (Rigaku Inc., 2007)'
_computing_data_collection 'CrystalClear (Rigaku Inc., 2007)'
_computing_data_reduction 'CrystalClear (Rigaku Inc., 2007)'
_computing_molecular_graphics 'Bruker SHELXTL'
_computing_publication_material 'Bruker SHELXTL'
_computing_structure_refinement 'SHELXL-97 (Sheldrick, 1997)'
_computing_structure_solution 'SHELXS-97 (Sheldrick, 1990)'
_diffrn_ambient_temperature 293(2)
_diffrn_detector_area_resol_mean 28.5714
_diffrn_measured_fraction_theta_full 0.970
_diffrn_measured_fraction_theta_max 0.970
_diffrn_measurement_device_type Saturn70
_diffrn_measurement_method CCD_Profile_fitting
_diffrn_radiation_monochromator graphite
_diffrn_radiation_source 'fine-focus sealed tube'
_diffrn_radiation_type MoK\a
_diffrn_radiation_wavelength 0.71073
_diffrn_reflns_av_R_equivalents 0.0574
_diffrn_reflns_av_sigmaI/netI 0.0442
_diffrn_reflns_limit_h_max 15
_diffrn_reflns_limit_h_min -20
_diffrn_reflns_limit_k_max 20
_diffrn_reflns_limit_k_min -19
_diffrn_reflns_limit_l_max 11
_diffrn_reflns_limit_l_min -11
_diffrn_reflns_number 5518
_diffrn_reflns_theta_full 24.99
_diffrn_reflns_theta_max 24.99
_diffrn_reflns_theta_min 3.39
_exptl_absorpt_coefficient_mu 43.330
_exptl_absorpt_correction_T_max 1.0000
_exptl_absorpt_correction_T_min 0.2460
_exptl_absorpt_correction_type multi-scan
_exptl_crystal_colour Brown
_exptl_crystal_density_diffrn 6.645
_exptl_crystal_density_method 'not measured'
_exptl_crystal_description Block
_exptl_crystal_F_000 4413
_exptl_crystal_size_max 0.1100
_exptl_crystal_size_mid 0.1100
_exptl_crystal_size_min 0.0900
_refine_diff_density_max 3.259
_refine_diff_density_min -2.679
_refine_diff_density_rms 0.366
_refine_ls_extinction_method none
_refine_ls_goodness_of_fit_ref 1.113
_refine_ls_matrix_type full
_refine_ls_number_parameters 50
_refine_ls_number_reflns 1002
_refine_ls_number_restraints 0
_refine_ls_restrained_S_all 1.113
_refine_ls_R_factor_all 0.0347
_refine_ls_R_factor_gt 0.0335
_refine_ls_shift/su_max 0.000
_refine_ls_shift/su_mean 0.000
_refine_ls_structure_factor_coef Fsqd
_refine_ls_weighting_details 'calc w=1/[\s^2^(Fo^2^)+(0.0662P)^2^+5.4442P] where P=(Fo^2^+2Fc^2^)/3'
_refine_ls_weighting_scheme calc
_refine_ls_wR_factor_gt 0.0930
_refine_ls_wR_factor_ref 0.0938
_reflns_number_gt 964
_reflns_number_total 1002
_reflns_threshold_expression >2sigma(I)
_cod_data_source_file c6dt00193a1.cif
_cod_data_source_block CsEr9Cd4Se18
_cod_depositor_comments
;
The following automatic conversions were performed:

'_exptl_absorpt_correction_type' value 'Multi-scan' changed to
'multi-scan' according to
/usr/data/users/saulius/crontab/automatic-downloads/rss-feeds/RSC/lib/dictionaries/cif_core.dic
dictionary named 'cif_core.dic' version 2.4.2 from 2011-04-26.

Automatic conversion script
Id: cif_fix_values 4268 2015-11-12 08:31:59Z antanas 

 Adding full bibliography for 7038420--7038424.cif.
;
_cod_original_cell_volume 2630.8(16)
_cod_original_sg_symbol_H-M R-3
_cod_database_code 7038421

loop_
_symmetry_equiv_pos_as_xyz
'x, y, z'
'-y, x-y, z'
'-x+y, -x, z'
'x+2/3, y+1/3, z+1/3'
'-y+2/3, x-y+1/3, z+1/3'
'-x+y+2/3, -x+1/3, z+1/3'
'x+1/3, y+2/3, z+2/3'
'-y+1/3, x-y+2/3, z+2/3'
'-x+y+1/3, -x+2/3, z+2/3'
'-x, -y, -z'
'y, -x+y, -z'
'x-y, x, -z'
'-x+2/3, -y+1/3, -z+1/3'
'y+2/3, -x+y+1/3, -z+1/3'
'x-y+2/3, x+1/3, -z+1/3'
'-x+1/3, -y+2/3, -z+2/3'
'y+1/3, -x+y+2/3, -z+2/3'
'x-y+1/3, x+2/3, -z+2/3'

loop_
_atom_site_label
_atom_site_type_symbol
_atom_site_fract_x
_atom_site_fract_y
_atom_site_fract_z
_atom_site_U_iso_or_equiv
_atom_site_adp_type
_atom_site_occupancy
_atom_site_symmetry_multiplicity
_atom_site_calc_flag
_atom_site_refinement_flags
Cs1 Cs 0.0000 0.0000 0.5000 0.0457(5) Uani 1 6 d S
Er1 Er 0.15412(3) 0.25983(3) 0.00321(5) 0.0127(2) Uani 0.33 1 d P
Cd1 Cd 0.15412(3) 0.25983(3) 0.00321(5) 0.0127(2) Uani 0.67 1 d P
Er2 Er 0.05720(2) 0.42587(2) 0.00204(4) 0.0122(2) Uani 1 1 d .
Er3 Er 0.0000 0.0000 0.0000 0.0101(3) Uani 1 6 d S
Se1 Se 0.17324(5) 0.39903(5) 0.16644(8) 0.0105(3) Uani 1 1 d .
Se2 Se 0.01295(6) 0.13758(6) 0.16496(8) 0.0128(3) Uani 1 1 d .
Se3 Se 0.28524(5) 0.25058(6) 0.16546(8) 0.0095(3) Uani 1 1 d .

loop_
_atom_site_aniso_label
_atom_site_aniso_U_11
_atom_site_aniso_U_22
_atom_site_aniso_U_33
_atom_site_aniso_U_23
_atom_site_aniso_U_13
_atom_site_aniso_U_12
Cs1 0.0487(8) 0.0487(8) 0.0397(11) 0.000 0.000 0.0244(4)
Er1 0.0108(3) 0.0143(3) 0.0155(4) -0.0062(2) -0.0029(2) 0.0083(2)
Cd1 0.0108(3) 0.0143(3) 0.0155(4) -0.0062(2) -0.0029(2) 0.0083(2)
Er2 0.0132(3) 0.0116(3) 0.0124(3) 0.00021(13) 0.00030(13) 0.00653(18)
Er3 0.0096(3) 0.0096(3) 0.0112(5) 0.000 0.000 0.00482(16)
Se1 0.0082(5) 0.0121(5) 0.0113(6) 0.0020(3) -0.0017(3) 0.0053(3)
Se2 0.0172(5) 0.0113(5) 0.0122(6) -0.0044(3) -0.0015(3) 0.0087(4)
Se3 0.0100(5) 0.0081(4) 0.0096(5) -0.0009(3) 0.0002(3) 0.0039(3)

loop_
_atom_type_symbol
_atom_type_description
_atom_type_scat_dispersion_real
_atom_type_scat_dispersion_imag
_atom_type_scat_source
Cs Cs -0.3680 2.1192 'International Tables Vol C Tables 4.2.6.8 and 6.1.1.4'
Er Er -0.2586 4.9576 'International Tables Vol C Tables 4.2.6.8 and 6.1.1.4'
Cd Cd -0.8075 1.2024 'International Tables Vol C Tables 4.2.6.8 and 6.1.1.4'
Se Se -0.0929 2.2259 'International Tables Vol C Tables 4.2.6.8 and 6.1.1.4'

loop_
_geom_angle_atom_site_label_1
_geom_angle_atom_site_label_2
_geom_angle_atom_site_label_3
_geom_angle
_geom_angle_site_symmetry_1
_geom_angle_site_symmetry_3
Se2 Cs1 Se2 180.000(13) 2 11_556
Se2 Cs1 Se2 59.74(3) 2 3
Se2 Cs1 Se2 120.26(3) 11_556 3
Se2 Cs1 Se2 59.74(3) 2 .
Se2 Cs1 Se2 120.26(3) 11_556 .
Se2 Cs1 Se2 59.74(3) 3 .
Se2 Cs1 Se2 120.26(3) 2 12_556
Se2 Cs1 Se2 59.74(3) 11_556 12_556
Se2 Cs1 Se2 180.00(2) 3 12_556
Se2 Cs1 Se2 120.26(3) . 12_556
Se2 Cs1 Se2 120.26(3) 2 10_556
Se2 Cs1 Se2 59.74(3) 11_556 10_556
Se2 Cs1 Se2 120.26(3) 3 10_556
Se2 Cs1 Se2 180.00(2) . 10_556
Se2 Cs1 Se2 59.74(3) 12_556 10_556
Se2 Cs1 Se1 60.69(2) 2 17_445
Se2 Cs1 Se1 119.31(2) 11_556 17_445
Se2 Cs1 Se1 120.41(2) 3 17_445
Se2 Cs1 Se1 89.118(17) . 17_445
Se2 Cs1 Se1 59.59(2) 12_556 17_445
Se2 Cs1 Se1 90.882(17) 10_556 17_445
Se2 Cs1 Se1 119.31(2) 2 5
Se2 Cs1 Se1 60.69(2) 11_556 5
Se2 Cs1 Se1 59.59(2) 3 5
Se2 Cs1 Se1 90.882(17) . 5
Se2 Cs1 Se1 120.41(2) 12_556 5
Se2 Cs1 Se1 89.118(17) 10_556 5
Se1 Cs1 Se1 180.0 17_445 5
Se2 Cs1 Se1 120.41(2) 2 16
Se2 Cs1 Se1 59.59(2) 11_556 16
Se2 Cs1 Se1 89.117(17) 3 16
Se2 Cs1 Se1 60.70(2) . 16
Se2 Cs1 Se1 90.883(17) 12_556 16
Se2 Cs1 Se1 119.30(2) 10_556 16
Se1 Cs1 Se1 120.0 17_445 16
Se1 Cs1 Se1 60.0 5 16
Se2 Cs1 Se1 59.59(2) 2 4_445
Se2 Cs1 Se1 120.41(2) 11_556 4_445
Se2 Cs1 Se1 90.883(17) 3 4_445
Se2 Cs1 Se1 119.30(2) . 4_445
Se2 Cs1 Se1 89.117(17) 12_556 4_445
Se2 Cs1 Se1 60.70(2) 10_556 4_445
Se1 Cs1 Se1 60.0 17_445 4_445
Se1 Cs1 Se1 120.0 5 4_445
Se1 Cs1 Se1 180.0 16 4_445
Se2 Cs1 Se1 90.883(17) 2 6_455
Se2 Cs1 Se1 89.118(17) 11_556 6_455
Se2 Cs1 Se1 119.30(2) 3 6_455
Se2 Cs1 Se1 59.59(2) . 6_455
Se2 Cs1 Se1 60.70(2) 12_556 6_455
Se2 Cs1 Se1 120.41(2) 10_556 6_455
Se1 Cs1 Se1 60.0 17_445 6_455
Se1 Cs1 Se1 120.0 5 6_455
Se1 Cs1 Se1 60.0 16 6_455
Se1 Cs1 Se1 120.0 4_445 6_455
Se2 Cs1 Se1 89.117(17) 2 18_545
Se2 Cs1 Se1 90.882(17) 11_556 18_545
Se2 Cs1 Se1 60.70(2) 3 18_545
Se2 Cs1 Se1 120.41(2) . 18_545
Se2 Cs1 Se1 119.30(2) 12_556 18_545
Se2 Cs1 Se1 59.59(2) 10_556 18_545
Se1 Cs1 Se1 120.0 17_445 18_545
Se1 Cs1 Se1 60.0 5 18_545
Se1 Cs1 Se1 120.0 16 18_545
Se1 Cs1 Se1 60.0 4_445 18_545
Se1 Cs1 Se1 180.00(2) 6_455 18_545
Se2 Er1 Se1 178.41(3) 11 .
Se2 Er1 Se2 90.41(4) 11 .
Se1 Er1 Se2 91.08(3) . .
Se2 Er1 Se3 91.44(3) 11 .
Se1 Er1 Se3 89.01(3) . .
Se2 Er1 Se3 93.99(4) . .
Se2 Er1 Se3 91.04(3) 11 12
Se1 Er1 Se3 88.40(3) . 12
Se2 Er1 Se3 90.58(3) . 12
Se3 Er1 Se3 174.79(4) . 12
Se2 Er1 Se3 87.97(3) 11 9_554
Se1 Er1 Se3 90.55(3) . 9_554
Se2 Er1 Se3 178.38(3) . 9_554
Se3 Er1 Se3 86.04(4) . 9_554
Se3 Er1 Se3 89.46(3) 12 9_554
Se1 Er2 Se2 94.15(3) 14_455 8_554
Se1 Er2 Se1 93.94(3) 14_455 .
Se2 Er2 Se1 91.49(3) 8_554 .
Se1 Er2 Se3 175.67(3) 14_455 12
Se2 Er2 Se3 88.88(3) 8_554 12
Se1 Er2 Se3 89.07(3) . 12
Se1 Er2 Se1 89.14(3) 14_455 8_554
Se2 Er2 Se1 90.44(3) 8_554 8_554
Se1 Er2 Se1 176.24(2) . 8_554
Se3 Er2 Se1 87.74(3) 12 8_554
Se1 Er2 Se3 89.42(3) 14_455 14_455
Se2 Er2 Se3 176.33(3) 8_554 14_455
Se1 Er2 Se3 87.40(3) . 14_455
Se3 Er2 Se3 87.60(2) 12 14_455
Se1 Er2 Se3 90.48(3) 8_554 14_455
Se1 Er2 Cs1 57.583(18) 14_455 7_554
Se2 Er2 Cs1 55.96(3) 8_554 7_554
Se1 Er2 Cs1 57.549(18) . 7_554
Se3 Er2 Cs1 126.749(19) 12 7_554
Se1 Er2 Cs1 126.12(2) 8_554 7_554
Se3 Er2 Cs1 125.85(3) 14_455 7_554
Se2 Er3 Se2 90.36(3) 10 12
Se2 Er3 Se2 89.64(3) 10 3
Se2 Er3 Se2 180.00(3) 12 3
Se2 Er3 Se2 180.00(4) 10 .
Se2 Er3 Se2 89.64(3) 12 .
Se2 Er3 Se2 90.36(3) 3 .
Se2 Er3 Se2 89.64(3) 10 2
Se2 Er3 Se2 89.64(3) 12 2
Se2 Er3 Se2 90.36(3) 3 2
Se2 Er3 Se2 90.36(3) . 2
Se2 Er3 Se2 90.36(3) 10 11
Se2 Er3 Se2 90.36(3) 12 11
Se2 Er3 Se2 89.64(3) 3 11
Se2 Er3 Se2 89.64(3) . 11
Se2 Er3 Se2 180.00(6) 2 11
Er2 Se1 Er1 92.27(3) 15 .
Er2 Se1 Er2 174.32(4) 15 .
Er1 Se1 Er2 92.15(3) . .
Er2 Se1 Er2 90.86(3) 15 6_455
Er1 Se1 Er2 89.19(3) . 6_455
Er2 Se1 Er2 92.76(3) . 6_455
Er2 Se1 Cs1 87.37(2) 15 7_554
Er1 Se1 Cs1 135.74(3) . 7_554
Er2 Se1 Cs1 86.98(2) . 7_554
Er2 Se1 Cs1 135.06(3) 6_455 7_554
Cd1 Se2 Er1 0.000(18) 12 12
Cd1 Se2 Er2 92.88(3) 12 6_455
Er1 Se2 Er2 92.88(3) 12 6_455
Cd1 Se2 Er1 90.34(3) 12 .
Er1 Se2 Er1 90.34(3) 12 .
Er2 Se2 Er1 89.23(3) 6_455 .
Cd1 Se2 Er3 90.30(3) 12 .
Er1 Se2 Er3 90.30(3) 12 .
Er2 Se2 Er3 176.62(4) 6_455 .
Er1 Se2 Er3 89.59(3) . .
Cd1 Se2 Cs1 136.65(3) 12 .
Er1 Se2 Cs1 136.65(3) 12 .
Er2 Se2 Cs1 88.58(4) 6_455 .
Er1 Se2 Cs1 133.01(3) . .
Er3 Se2 Cs1 89.91(4) . .
Er2 Se3 Er2 92.07(3) 11 15
Er2 Se3 Er1 93.87(3) 11 .
Er2 Se3 Er1 89.27(3) 15 .
Er2 Se3 Er1 90.38(3) 11 11
Er2 Se3 Er1 176.10(3) 15 11
Er1 Se3 Er1 87.53(3) . 11
Er2 Se3 Cd1 90.38(3) 11 11
Er2 Se3 Cd1 176.10(3) 15 11
Er1 Se3 Cd1 87.53(3) . 11
Er1 Se3 Cd1 0.00(2) 11 11
Er2 Se3 Er1 90.26(3) 11 5
Er2 Se3 Er1 92.49(3) 15 5
Er1 Se3 Er1 175.45(4) . 5
Er1 Se3 Er1 90.54(3) 11 5
Cd1 Se3 Er1 90.54(3) 11 5
Er2 Se3 Cd1 90.26(3) 11 5
Er2 Se3 Cd1 92.49(3) 15 5
Er1 Se3 Cd1 175.45(4) . 5
Er1 Se3 Cd1 90.54(3) 11 5
Cd1 Se3 Cd1 90.54(3) 11 5
Er1 Se3 Cd1 0.00(2) 5 5

loop_
_geom_bond_atom_site_label_1
_geom_bond_atom_site_label_2
_geom_bond_distance
_geom_bond_site_symmetry_2
Cs1 Se2 4.0234(15) 2
Cs1 Se2 4.0234(15) 11_556
Cs1 Se2 4.0234(15) 3
Cs1 Se2 4.0234(15) .
Cs1 Se2 4.0234(15) 12_556
Cs1 Se2 4.0234(15) 10_556
Cs1 Se1 4.1017(15) 17_445
Cs1 Se1 4.1017(15) 5
Cs1 Se1 4.1018(15) 16
Cs1 Se1 4.1018(15) 4_445
Cs1 Se1 4.1019(15) 6_455
Cs1 Se1 4.1019(15) 18_545
Er1 Se2 2.7884(12) 11
Er1 Se1 2.8023(11) .
Er1 Se2 2.8235(12) .
Er1 Se3 2.8738(12) .
Er1 Se3 2.8805(12) 12
Er1 Se3 2.9023(12) 9_554
Er2 Se1 2.7905(11) 14_455
Er2 Se2 2.8169(11) 8_554
Er2 Se1 2.8209(11) .
Er2 Se3 2.8284(11) 12
Er2 Se1 2.8398(11) 8_554
Er2 Se3 2.8652(11) 14_455
Er2 Cs1 4.8540(14) 7_554
Er3 Se2 2.8249(11) 10
Er3 Se2 2.8249(11) 12
Er3 Se2 2.8249(11) 3
Er3 Se2 2.8249(11) .
Er3 Se2 2.8249(11) 2
Er3 Se2 2.8249(11) 11
Se1 Er2 2.7904(11) 15
Se1 Er2 2.8399(11) 6_455
Se1 Cs1 4.1018(15) 7_554
Se2 Cd1 2.7884(12) 12
Se2 Er1 2.7884(12) 12
Se2 Er2 2.8169(11) 6_455
Se3 Er2 2.8284(11) 11
Se3 Er2 2.8652(11) 15
Se3 Er1 2.8805(12) 11
Se3 Cd1 2.8805(12) 11
Se3 Er1 2.9023(12) 5
Se3 Cd1 2.9023(12) 5
